data_7701747
loop_
_publ_author_name
'Jacobsen, Jannick'
'Achenbach, Bastian'
'Reinsch, Helge'
'Smolders, Simon'
'Lange, Florian-David'
'Friedrichs, Gernot'
'De Vos, Dirk'
'Stock, Norbert'

_publ_section_title
;
 The first water-based synthesis of Ce(iv)-MOFs with saturated chiral and
 achiral C<sub>4</sub>-dicarboxylate linkers.
;
_journal_issue 23
_journal_name_full 'Dalton transactions (Cambridge, England : 2003)'
_journal_page_first 8433
_journal_page_last 8441
_journal_paper_doi 10.1039/c9dt01542f
_journal_volume 48
_journal_year 2019
_chemical_formula_sum 'C16 Ce6 O42.52'
_chemical_formula_weight 1713.20
_chemical_name_mineral CAU-41
_space_group_IT_number 58
_space_group_name_Hall '-P 2 2n'
_space_group_name_H-M_alt 'P n n m'
_symmetry_cell_setting orthorhombic
_symmetry_Int_Tables_number 58
_symmetry_space_group_name_Hall '-P 2 2n'
_symmetry_space_group_name_H-M 'P n n m'
_audit_update_record
;
2019-04-09 deposited with the CCDC.	2019-05-13 downloaded from the CCDC.
;
_cell_angle_alpha 90
_cell_angle_beta 90
_cell_angle_gamma 90
_cell_formula_units_Z 2
_cell_length_a 10.6027(3)
_cell_length_b 12.6481(4)
_cell_length_c 20.3238(5)
_cell_volume 2725.50(13)
_diffrn_ambient_temperature 298
_diffrn_measurement_device_type 'STOE Stadi P Cu Ka1'
_diffrn_radiation_wavelength 1.540598
_cod_data_source_file c9dt01542f2.cif
_cod_data_source_block CAU41
_cod_original_sg_symbol_H-M PNNM
_cod_database_code 7701747

loop_
_symmetry_equiv_pos_as_xyz
'x, y, z '
'-x, -y, z '
'-x+1/2, y+1/2, -z+1/2 '
'-x+1/2, y+1/2, z+1/2 '
'x, y, -z '
'-x, -y, -z '
'x+1/2, -y+1/2, -z+1/2 '
'x+1/2, -y+1/2, z+1/2 '

loop_
_atom_site_label
_atom_site_type_symbol
_atom_site_symmetry_multiplicity
_atom_site_fract_x
_atom_site_fract_y
_atom_site_fract_z
_atom_site_occupancy
_atom_site_B_iso_or_equiv
Ce1 Ce 4 0.5 0.5 0.1343(2) 1 0.50(13)
Ce2 Ce 4 0.3446(6) 0.3308(5) 0 1 0.50(13)
Ce3 Ce 4 0.6985(6) 0.3670(5) 0 1 0.50(13)
O1 O 8 0.338(3) 0.483(3) 0.0606(13) 1 0.50(13)
O2 O 8 0.519(4) 0.352(3) 0.0683(13) 1 0.50(13)
O3 O 4 0.916(5) 0.409(4) 0 1 0.50(13)
O4 O 4 0.132(5) 0.333(4) 0 1 0.50(13)
O5 O 8 0.652(4) 0.407(3) 0.191(2) 1 0.50(13)
O6 O 8 0.758(4) 0.339(3) 0.109(2) 1 0.50(13)
C1 C 8 0.734(7) 0.344(6) 0.170(4) 1 0.50(13)
C2 C 8 0.807(6) 0.274(4) 0.219(4) 1 0.50(13)
O7 O 8 0.387(4) 0.367(4) 0.186(2) 1 0.50(13)
O8 O 8 0.291(4) 0.285(3) 0.105(2) 1 0.50(13)
C3 C 8 0.308(6) 0.303(6) 0.167(4) 1 0.50(13)
C4 C 8 0.227(7) 0.244(5) 0.218(4) 1 0.50(13)
O9 O 4 0.707(4) 0.178(4) 0 1 0.50(13)
O10 O 4 0.372(5) 0.147(4) 0 1 0.50(13)
G1 O 8 0.557(5) 0.379(4) 0.4326(19) 0.91(5) 8.0(19)
G2 O 8 -0.066(8) 0.532(9) 0.112(4) 0.50(4) 8.0(19)
G3 O 4 0.5 1 0.189(3) 1.00(7) 8.0(19)
G4 O 8 0.134(5) 0.492(6) 0.583(3) 0.72(4) 8.0(19)
